data_9013309
loop_
_publ_author_name
'Nestola, F.'
'Curetti, N.'
'Benna, P.'
'Ivaldi, G.'
'Angel, R.'
'Bruno, E.'

_publ_section_title
;
 Compressibility and high-pressure behavior of Ab63Or27An10 anorthoclase
 Note: P = 4.7 GPa
;
_journal_name_full 'The Canadian Mineralogist'
_journal_page_first 1443
_journal_page_last 1454
_journal_paper_doi 10.3749/canmin.46.6.1443
_journal_volume 46
_journal_year 2008
_chemical_compound_source 'Torino, Italy'
_chemical_formula_sum 'Al1.1 Ca0.1 K0.27 Na0.63 O8 Si2.9'
_chemical_name_mineral Anorthoclase
_space_group_IT_number 2
_symmetry_space_group_name_Hall '-P 1 (1/2*x+1/2*y,1/2*x-1/2*y,-z)'
_symmetry_space_group_name_H-M 'C -1'
_cell_angle_alpha 92.51
_cell_angle_beta 116.50
_cell_angle_gamma 90.69
_cell_formula_units_Z 4
_cell_length_a 7.959
_cell_length_b 12.767
_cell_length_c 6.999
_cell_volume 635.458
_database_code_amcsd 0006200
_diffrn_ambient_pressure 4.7e+06
_exptl_crystal_density_diffrn 2.803
_cod_original_formula_sum '(Na.63 K.27 Ca.1) (Al1.1 Si2.9) O8'
_cod_database_code 9013309

loop_
_space_group_symop_operation_xyz
x,y,z
1/2+x,1/2+y,z
-x,-y,-z
1/2-x,1/2-y,-z

loop_
_atom_site_label
_atom_site_fract_x
_atom_site_fract_y
_atom_site_fract_z
_atom_site_occupancy
_atom_site_U_iso_or_equiv
_atom_site_type_symbol
_atom_site_attached_hydrogens
Na 0.26160 0.00500 0.13560 0.63000 0.05300 Na 0
K 0.26160 0.00500 0.13560 0.27000 0.05300 K 0
Ca 0.26160 0.00500 0.13560 0.10000 0.05300 Ca 0
Al10 0.00180 0.16740 0.21650 0.27500 0.02100 Al 0
Si10 0.00180 0.16740 0.21650 0.72500 0.02100 Si 0
Al1m -0.00330 0.81470 0.22470 0.27500 0.02100 Al 0
Si1m -0.00330 0.81470 0.22470 0.72500 0.02100 Si 0
Al20 0.68500 0.10850 0.32460 0.27500 0.02200 Al 0
Si20 0.68500 0.10850 0.32460 0.72500 0.02200 Si 0
Al2m 0.67670 0.87710 0.35680 0.27500 0.02100 Al 0
Si2m 0.67670 0.87710 0.35680 0.72500 0.02100 Si 0
OA1 0.00250 0.13510 0.98300 1.00000 0.03600 O 0
OA2 0.57950 0.99170 0.28260 1.00000 0.02600 O 0
OB0 0.80870 0.10580 0.19600 1.00000 0.03700 O 0
OBm 0.80720 0.85030 0.23290 1.00000 0.03500 O 0
OC0 -0.00120 0.29250 0.27190 1.00000 0.02600 O 0
OCm 0.00930 0.68730 0.22350 1.00000 0.02400 O 0
OD0 0.19010 0.11810 0.39250 1.00000 0.04300 O 0
ODm 0.17980 0.87060 0.41010 1.00000 0.03000 O 0

loop_
_cod_changelog_entry_id
_cod_changelog_entry_author
_cod_changelog_entry_date
_cod_changelog_entry_text
1
;cod-tools version 3.8.0
Id: cif_guess_AMCSD_atom_types 9581 2023-05-17 12:35:41Z saulius
;
2023-05-23T09:25:24+03:00
;Derived atom types and hydrogen counts
from atom names that follow the AMCSD naming convention
(Wat == water, O-H == hydroxyl).
;

loop_
_cod_related_entry_id
_cod_related_entry_database
_cod_related_entry_code
1 AMCSD 0006200
